data_4027042
loop_
_publ_author_name
'Franklin A. Davis'
'Narendra V. Gaddiraju'
'Naresh Theddu'
'Joshua R. Hummel'
'Sandeep K. Kondaveeti'
'Michael J. Zdilla'

_publ_section_title
;
 Enantioselective Synthesis of Cocaine C-1 Analogues using Sulfinimines
 (N-Sulfinyl Imines)
;
_journal_name_full 'Journal of Organic Chemistry'
_journal_page_first 2345
_journal_page_last 2359
_journal_paper_doi 10.1021/jo202652f
_journal_volume 77
_journal_year 2012
_chemical_absolute_configuration syn
_chemical_formula_moiety 'C15 H21 N O5'
_chemical_formula_sum 'C15 H21 N O5'
_chemical_formula_weight 295.33
_chemical_name_systematic
; 
 ? 
;
_space_group_IT_number 18
_symmetry_cell_setting orthorhombic
_symmetry_space_group_name_Hall 'P 2 2ab'
_symmetry_space_group_name_H-M 'P 21 21 2'
_atom_sites_solution_hydrogens geom
_atom_sites_solution_primary direct
_atom_sites_solution_secondary difmap
_audit_creation_method SHELXL-97
_cell_angle_alpha 90.00
_cell_angle_beta 90.00
_cell_angle_gamma 90.00
_cell_formula_units_Z 4
_cell_length_a 11.2502(11)
_cell_length_b 22.633(2)
_cell_length_c 5.7548(5)
_cell_measurement_reflns_used 3258
_cell_measurement_temperature 173(2)
_cell_measurement_theta_max 86.059
_cell_measurement_theta_min 4.389
_cell_volume 1465.3(2)
_computing_cell_refinement 'SAINT (Bruker-AXS)'
_computing_data_collection 'COSMO (Bruker-AXS)'
_computing_data_reduction 'SADBAS (Bruker-AXS)'
_computing_molecular_graphics 'XP (Sheldrick 2008)'
_computing_publication_material 'APEX2 Report Generator (Bruker-AXS)'
_computing_structure_refinement 'SHELXL-97 (Sheldrick, 2008)'
_computing_structure_solution 'SHELXS-97 (Sheldrick, 2008)'
_diffrn_ambient_temperature 173(2)
_diffrn_detector_area_resol_mean 8.333
_diffrn_measured_fraction_theta_full 0.986
_diffrn_measured_fraction_theta_max 0.986
_diffrn_measurement_device_type 'Kappa APEX II DUO'
_diffrn_measurement_method 'Omega scans'
_diffrn_radiation_monochromator graphite
_diffrn_radiation_source 'fine-focus sealed tube'
_diffrn_radiation_type CuK\a
_diffrn_radiation_wavelength 1.54178
_diffrn_reflns_av_R_equivalents 0.0000
_diffrn_reflns_av_sigmaI/netI 0.0297
_diffrn_reflns_limit_h_max 13
_diffrn_reflns_limit_h_min -13
_diffrn_reflns_limit_k_max 26
_diffrn_reflns_limit_k_min 0
_diffrn_reflns_limit_l_max 6
_diffrn_reflns_limit_l_min 0
_diffrn_reflns_number 2503
_diffrn_reflns_theta_full 66.57
_diffrn_reflns_theta_max 66.57
_diffrn_reflns_theta_min 3.91
_exptl_absorpt_coefficient_mu 0.834
_exptl_absorpt_correction_T_max 0.9595
_exptl_absorpt_correction_T_min 0.8644
_exptl_absorpt_correction_type multi-scan
_exptl_absorpt_process_details
;

6949 Corrected reflections written to file
 Estimated minimum and maximum transmission:  0.6278  0.7528
 The ratio of these values is more reliable than their absolute values!
 Additional spherical absorption correction applied with mu*r =  0.2000
 Lambda/2 correction factor = 0.0015
;
_exptl_crystal_colour colorless
_exptl_crystal_density_diffrn 1.339
_exptl_crystal_description neddle
_exptl_crystal_F_000 632
_exptl_crystal_size_max 0.18
_exptl_crystal_size_mid 0.10
_exptl_crystal_size_min 0.05
_platon_squeeze_details
;
diffuse electron density was removed with squeeze giving 48 electron 
most likely to be 3 water molecules (44)
;
_refine_diff_density_max 0.286
_refine_diff_density_min -0.197
_refine_diff_density_rms 0.064
_refine_ls_abs_structure_details 'Flack H D (1983), Acta Cryst. A39, 876-881'
_refine_ls_abs_structure_Flack -0.1(2)
_refine_ls_extinction_method none
_refine_ls_goodness_of_fit_ref 1.062
_refine_ls_hydrogen_treatment constr
_refine_ls_matrix_type full
_refine_ls_number_parameters 173
_refine_ls_number_reflns 2503
_refine_ls_number_restraints 0
_refine_ls_restrained_S_all 1.062
_refine_ls_R_factor_all 0.0488
_refine_ls_R_factor_gt 0.0407
_refine_ls_shift/su_max 0.000
_refine_ls_shift/su_mean 0.000
_refine_ls_structure_factor_coef Fsqd
_refine_ls_weighting_details 'calc w=1/[\s^2^(Fo^2^)+(0.0636P)^2^+0.0000P] where P=(Fo^2^+2Fc^2^)/3'
_refine_ls_weighting_scheme calc
_refine_ls_wR_factor_gt 0.0972
_refine_ls_wR_factor_ref 0.1033
_reflns_number_gt 2196
_reflns_number_total 2503
_reflns_threshold_expression >2sigma(I)
_cod_data_source_file jo202652f_si_001.cif
_cod_data_source_block sandeep_sqz
_cod_database_code 4027042

loop_
_symmetry_equiv_pos_as_xyz
'x, y, z'
'-x, -y, z'
'-x+1/2, y+1/2, -z'
'x+1/2, -y+1/2, -z'

loop_
_atom_site_label
_atom_site_type_symbol
_atom_site_fract_x
_atom_site_fract_y
_atom_site_fract_z
_atom_site_U_iso_or_equiv
_atom_site_adp_type
_atom_site_occupancy
_atom_site_symmetry_multiplicity
_atom_site_calc_flag
_atom_site_refinement_flags
C1 C -0.15503(15) 0.25828(9) 0.3764(3) 0.0345(4) Uani 1 1 d .
H1 H -0.2429 0.2526 0.3893 0.041 Uiso 1 1 calc R
C2 C -0.09684(14) 0.22003(9) 0.1918(3) 0.0306(4) Uani 1 1 d .
H2 H -0.1027 0.2399 0.0370 0.037 Uiso 1 1 calc R
C3 C 0.03803(14) 0.22058(9) 0.2792(3) 0.0301(4) Uani 1 1 d .
C4 C 0.11863(14) 0.25921(9) 0.1269(3) 0.0350(4) Uani 1 1 d .
H4A H 0.0941 0.2568 -0.0380 0.042 Uiso 1 1 calc R
H4B H 0.2024 0.2463 0.1399 0.042 Uiso 1 1 calc R
C5 C 0.10387(18) 0.32265(10) 0.2190(4) 0.0428(5) Uani 1 1 d .
H5A H 0.1807 0.3384 0.2756 0.051 Uiso 1 1 calc R
H5B H 0.0732 0.3491 0.0957 0.051 Uiso 1 1 calc R
C6 C 0.01562(16) 0.31765(9) 0.4159(3) 0.0364(4) Uani 1 1 d .
H6 H 0.0348 0.3465 0.5421 0.044 Uiso 1 1 calc R
C9 C -0.11783(17) 0.32214(9) 0.3458(4) 0.0399(5) Uani 1 1 d .
H9A H -0.1625 0.3488 0.4506 0.048 Uiso 1 1 calc R
H9B H -0.1275 0.3355 0.1831 0.048 Uiso 1 1 calc R
C10 C -0.14934(15) 0.15905(9) 0.1779(3) 0.0335(4) Uani 1 1 d .
C11 C -0.1535(2) 0.07265(10) -0.0527(4) 0.0504(6) Uani 1 1 d .
H11A H -0.1021 0.0467 0.0396 0.076 Uiso 1 1 calc R
H11B H -0.1472 0.0620 -0.2172 0.076 Uiso 1 1 calc R
H11C H -0.2361 0.0681 -0.0015 0.076 Uiso 1 1 calc R
C12 C 0.08728(14) 0.15928(9) 0.3221(3) 0.0296(4) Uani 1 1 d .
C13 C 0.06511(17) 0.12958(9) 0.5297(3) 0.0364(4) Uani 1 1 d .
H13 H 0.0200 0.1482 0.6484 0.044 Uiso 1 1 calc R
C14 C 0.10855(19) 0.07288(10) 0.5638(4) 0.0426(5) Uani 1 1 d .
H14 H 0.0925 0.0531 0.7059 0.051 Uiso 1 1 calc R
C15 C 0.17486(18) 0.04468(10) 0.3942(4) 0.0445(5) Uani 1 1 d .
H15 H 0.2049 0.0060 0.4189 0.053 Uiso 1 1 calc R
C16 C 0.19630(18) 0.07404(11) 0.1886(4) 0.0452(5) Uani 1 1 d .
H16 H 0.2412 0.0552 0.0700 0.054 Uiso 1 1 calc R
C17 C 0.15348(17) 0.13049(10) 0.1526(3) 0.0400(5) Uani 1 1 d .
H17 H 0.1695 0.1499 0.0097 0.048 Uiso 1 1 calc R
O1 O -0.08986(11) 0.24162(6) 0.5839(2) 0.0350(3) Uani 1 1 d .
O2 O -0.21164(12) 0.13599(7) 0.3206(3) 0.0487(4) Uani 1 1 d .
O3 O -0.11718(12) 0.13285(6) -0.0217(2) 0.0384(3) Uani 1 1 d .
N1 N 0.02898(12) 0.25563(7) 0.5010(3) 0.0316(4) Uani 1 1 d .

loop_
_atom_site_aniso_label
_atom_site_aniso_U_11
_atom_site_aniso_U_22
_atom_site_aniso_U_33
_atom_site_aniso_U_23
_atom_site_aniso_U_13
_atom_site_aniso_U_12
C1 0.0245(7) 0.0433(11) 0.0358(9) 0.0003(10) 0.0012(7) 0.0013(8)
C2 0.0253(8) 0.0399(11) 0.0267(8) 0.0045(9) -0.0015(7) -0.0007(7)
C3 0.0239(8) 0.0436(11) 0.0229(8) -0.0011(8) -0.0008(6) -0.0015(8)
C4 0.0290(8) 0.0459(12) 0.0301(8) 0.0049(9) -0.0009(7) -0.0033(8)
C5 0.0390(10) 0.0435(12) 0.0460(11) 0.0075(10) 0.0001(9) -0.0046(9)
C6 0.0376(10) 0.0360(11) 0.0357(9) -0.0004(9) -0.0054(8) -0.0005(9)
C9 0.0369(10) 0.0400(12) 0.0429(10) 0.0003(10) 0.0021(8) 0.0064(9)
C10 0.0259(8) 0.0443(11) 0.0302(9) 0.0017(9) 0.0004(7) 0.0001(8)
C11 0.0590(13) 0.0371(12) 0.0550(13) -0.0053(11) 0.0007(11) -0.0035(10)
C12 0.0241(7) 0.0377(11) 0.0268(8) -0.0010(8) -0.0036(7) -0.0013(7)
C13 0.0382(9) 0.0413(11) 0.0295(9) -0.0016(9) 0.0029(7) 0.0027(9)
C14 0.0501(11) 0.0417(12) 0.0361(10) 0.0054(10) -0.0009(9) 0.0058(10)
C15 0.0432(11) 0.0422(12) 0.0481(12) -0.0032(11) -0.0075(10) 0.0094(10)
C16 0.0386(10) 0.0550(14) 0.0421(11) -0.0099(11) 0.0032(9) 0.0126(10)
C17 0.0377(9) 0.0502(13) 0.0321(10) 0.0008(10) 0.0032(8) 0.0033(9)
O1 0.0328(6) 0.0442(8) 0.0280(6) 0.0009(6) 0.0055(5) 0.0001(6)
O2 0.0429(7) 0.0552(10) 0.0482(8) -0.0011(8) 0.0132(7) -0.0142(7)
O3 0.0420(7) 0.0417(8) 0.0316(6) -0.0026(7) 0.0000(6) -0.0055(6)
N1 0.0289(7) 0.0389(9) 0.0271(7) -0.0006(7) 0.0008(6) -0.0007(7)

loop_
_atom_type_symbol
_atom_type_description
_atom_type_scat_dispersion_real
_atom_type_scat_dispersion_imag
_atom_type_scat_source
C C 0.0181 0.0091 'International Tables Vol C Tables 4.2.6.8 and 6.1.1.4'
H H 0.0000 0.0000 'International Tables Vol C Tables 4.2.6.8 and 6.1.1.4'
N N 0.0311 0.0180 'International Tables Vol C Tables 4.2.6.8 and 6.1.1.4'
O O 0.0492 0.0322 'International Tables Vol C Tables 4.2.6.8 and 6.1.1.4'

loop_
_geom_angle_atom_site_label_1
_geom_angle_atom_site_label_2
_geom_angle_atom_site_label_3
_geom_angle
O1 C1 C9 101.76(15)
O1 C1 C2 102.11(14)
C9 C1 C2 110.09(15)
C10 C2 C1 113.03(15)
C10 C2 C3 113.38(15)
C1 C2 C3 100.65(14)
N1 C3 C12 111.65(14)
N1 C3 C4 102.94(15)
C12 C3 C4 113.52(14)
N1 C3 C2 101.92(13)
C12 C3 C2 113.05(15)
C4 C3 C2 112.68(14)
C3 C4 C5 105.73(15)
C6 C5 C4 105.03(16)
N1 C6 C5 104.48(16)
N1 C6 C9 104.07(15)
C5 C6 C9 115.73(16)
C1 C9 C6 100.02(15)
O2 C10 O3 123.46(19)
O2 C10 C2 126.34(18)
O3 C10 C2 110.19(16)
C17 C12 C13 118.13(18)
C17 C12 C3 120.74(17)
C13 C12 C3 121.10(17)
C14 C13 C12 120.32(18)
C15 C14 C13 121.1(2)
C16 C15 C14 118.5(2)
C15 C16 C17 120.9(2)
C16 C17 C12 121.03(19)
C1 O1 N1 97.93(11)
C10 O3 C11 116.68(17)
O1 N1 C6 102.70(13)
O1 N1 C3 103.02(12)
C6 N1 C3 102.93(14)

loop_
_geom_bond_atom_site_label_1
_geom_bond_atom_site_label_2
_geom_bond_distance
C1 O1 1.451(2)
C1 C9 1.515(3)
C1 C2 1.519(3)
C2 C10 1.503(3)
C2 C3 1.599(2)
C3 N1 1.507(2)
C3 C12 1.514(3)
C3 C4 1.534(3)
C4 C5 1.539(3)
C5 C6 1.511(3)
C6 N1 1.494(3)
C6 C9 1.558(2)
C10 O2 1.199(2)
C10 O3 1.342(2)
C11 O3 1.434(3)
C12 C17 1.390(3)
C12 C13 1.393(3)
C13 C14 1.387(3)
C14 C15 1.384(3)
C15 C16 1.378(3)
C16 C17 1.381(3)
O1 N1 1.4545(17)

loop_
_geom_torsion_atom_site_label_1
_geom_torsion_atom_site_label_2
_geom_torsion_atom_site_label_3
_geom_torsion_atom_site_label_4
_geom_torsion
O1 C1 C2 C10 85.02(17)
C9 C1 C2 C10 -167.50(14)
O1 C1 C2 C3 -36.23(17)
C9 C1 C2 C3 71.26(17)
C10 C2 C3 N1 -117.89(16)
C1 C2 C3 N1 3.11(18)
C10 C2 C3 C12 2.1(2)
C1 C2 C3 C12 123.08(16)
C10 C2 C3 C4 132.47(17)
C1 C2 C3 C4 -106.54(18)
N1 C3 C4 C5 -24.91(17)
C12 C3 C4 C5 -145.76(15)
C2 C3 C4 C5 84.09(18)
C3 C4 C5 C6 -0.54(19)
C4 C5 C6 N1 26.21(19)
C4 C5 C6 C9 -87.6(2)
O1 C1 C9 C6 38.70(16)
C2 C1 C9 C6 -69.02(18)
N1 C6 C9 C1 -6.66(18)
C5 C6 C9 C1 107.35(19)
C1 C2 C10 O2 -15.4(3)
C3 C2 C10 O2 98.4(2)
C1 C2 C10 O3 164.29(14)
C3 C2 C10 O3 -81.98(18)
N1 C3 C12 C17 -149.67(16)
C4 C3 C12 C17 -33.9(2)
C2 C3 C12 C17 96.10(18)
N1 C3 C12 C13 32.0(2)
C4 C3 C12 C13 147.79(17)
C2 C3 C12 C13 -82.2(2)
C17 C12 C13 C14 0.1(3)
C3 C12 C13 C14 178.45(17)
C12 C13 C14 C15 0.2(3)
C13 C14 C15 C16 -0.5(3)
C14 C15 C16 C17 0.5(3)
C15 C16 C17 C12 -0.2(3)
C13 C12 C17 C16 -0.1(3)
C3 C12 C17 C16 -178.48(18)
C9 C1 O1 N1 -57.00(15)
C2 C1 O1 N1 56.80(16)
O2 C10 O3 C11 -4.7(3)
C2 C10 O3 C11 175.65(16)
C1 O1 N1 C6 52.00(16)
C1 O1 N1 C3 -54.71(15)
C5 C6 N1 O1 -149.20(13)
C9 C6 N1 O1 -27.40(17)
C5 C6 N1 C3 -42.42(16)
C9 C6 N1 C3 79.37(16)
C12 C3 N1 O1 -90.00(14)
C4 C3 N1 O1 147.88(13)
C2 C3 N1 O1 30.95(16)
C12 C3 N1 C6 163.47(13)
C4 C3 N1 C6 41.35(16)
C2 C3 N1 C6 -75.58(15)

loop_
_platon_squeeze_void_nr
_platon_squeeze_void_average_x
_platon_squeeze_void_average_y
_platon_squeeze_void_average_z
_platon_squeeze_void_volume
_platon_squeeze_void_count_electrons
_platon_squeeze_void_content
1 0.000 0.500 -0.021 121 24 ' '
2 0.500 1.000 -0.057 121 24 ' '
